data_4508788
loop_
_publ_author_name
'Chen, Pang-Kuan'
'Che, Yun-Xia'
'Xue, Lin'
'Zheng, Ji-Min'

_publ_section_title
;
 Two 2-Fold Interpenetrated Frameworks Showing Different Topologies Based
 on the Isomerous Benzenedicarboxylate Mixed with a
 FlexibleN,N&#x2018;-Type Ligand
;
_journal_issue 11
_journal_name_full 'Crystal Growth &amp; Design'
_journal_page_first 2517
_journal_paper_doi 10.1021/cg0602717
_journal_volume 6
_journal_year 2006
_chemical_formula_sum 'C29 H22 Co N2 O8 Zn'
_chemical_formula_weight 650.79
_chemical_name_systematic
; 
 ? 
;
_space_group_IT_number 2
_symmetry_cell_setting triclinic
_symmetry_space_group_name_Hall '-P 1'
_symmetry_space_group_name_H-M 'P -1'
_atom_sites_solution_hydrogens geom
_atom_sites_solution_primary direct
_atom_sites_solution_secondary difmap
_audit_creation_method SHELXL-97
_cell_angle_alpha 80.939(3)
_cell_angle_beta 72.968(3)
_cell_angle_gamma 75.745(2)
_cell_formula_units_Z 2
_cell_length_a 9.4045(15)
_cell_length_b 9.9465(16)
_cell_length_c 15.150(2)
_cell_measurement_reflns_used 2606
_cell_measurement_temperature 294(2)
_cell_measurement_theta_max 26.34
_cell_measurement_theta_min 2.37
_cell_volume 1307.7(3)
_computing_cell_refinement 'Bruker SMART'
_computing_data_collection 'Bruker SMART'
_computing_data_reduction 'Bruker SAINT'
_computing_molecular_graphics 'Bruker SHELXTL'
_computing_publication_material 'Bruker SHELXTL'
_computing_structure_refinement 'SHELXL-97 (Sheldrick, 1997)'
_computing_structure_solution 'SHELXS-97 (Sheldrick, 1990)'
_diffrn_ambient_temperature 294(2)
_diffrn_measured_fraction_theta_full 0.994
_diffrn_measured_fraction_theta_max 0.994
_diffrn_measurement_device_type 'CCD area detector'
_diffrn_measurement_method 'phi and omega scans'
_diffrn_radiation_monochromator graphite
_diffrn_radiation_source 'fine-focus sealed tube'
_diffrn_radiation_type MoK\a
_diffrn_radiation_wavelength 0.71073
_diffrn_reflns_av_R_equivalents 0.0246
_diffrn_reflns_av_sigmaI/netI 0.0526
_diffrn_reflns_limit_h_max 11
_diffrn_reflns_limit_h_min -10
_diffrn_reflns_limit_k_max 11
_diffrn_reflns_limit_k_min -10
_diffrn_reflns_limit_l_max 17
_diffrn_reflns_limit_l_min -18
_diffrn_reflns_number 6676
_diffrn_reflns_theta_full 25.01
_diffrn_reflns_theta_max 25.01
_diffrn_reflns_theta_min 1.41
_diffrn_standards_decay_% 0
_diffrn_standards_interval_count 0
_diffrn_standards_number 0
_exptl_absorpt_coefficient_mu 1.608
_exptl_absorpt_correction_T_max 1.000000
_exptl_absorpt_correction_T_min 0.624869
_exptl_absorpt_correction_type multi-scan
_exptl_absorpt_process_details sadabs
_exptl_crystal_density_diffrn 1.653
_exptl_crystal_density_method 'not measured'
_exptl_crystal_F_000 662
_exptl_crystal_size_max 0.24
_exptl_crystal_size_mid 0.20
_exptl_crystal_size_min 0.16
_refine_diff_density_max 0.463
_refine_diff_density_min -0.559
_refine_diff_density_rms 0.078
_refine_ls_extinction_method none
_refine_ls_goodness_of_fit_ref 1.027
_refine_ls_hydrogen_treatment constr
_refine_ls_matrix_type full
_refine_ls_number_parameters 370
_refine_ls_number_reflns 4569
_refine_ls_number_restraints 0
_refine_ls_restrained_S_all 1.027
_refine_ls_R_factor_all 0.0581
_refine_ls_R_factor_gt 0.0375
_refine_ls_shift/su_max 0.000
_refine_ls_shift/su_mean 0.000
_refine_ls_structure_factor_coef Fsqd
_refine_ls_weighting_details 'calc w=1/[\s^2^(Fo^2^)+(0.0352P)^2^+1.1930P] where P=(Fo^2^+2Fc^2^)/3'
_refine_ls_weighting_scheme calc
_refine_ls_wR_factor_gt 0.0826
_refine_ls_wR_factor_ref 0.0921
_reflns_number_gt 3480
_reflns_number_total 4569
_reflns_threshold_expression >2sigma(I)
_cod_data_source_file cg0602717sup1.cif
_cod_data_source_block 051024c
_cod_depositor_comments
;
The following automatic conversions were performed:

'_symmetry_cell_setting' value 'Triclinic' changed to 'triclinic'
according to /home/saulius/struct/CIF-dictionaries/cif_core.dic
dictionary named 'cif_core.dic' version 2.4.2 from 2011-04-26.

Automatic conversion script
Id: cif_fix_values 1891 2012-01-12 08:04:46Z andrius 
;
_cod_original_cell_volume 1307.7(4)
_cod_original_sg_symbol_H-M P-1
_cod_database_code 4508788

loop_
_symmetry_equiv_pos_as_xyz
'x, y, z'
'-x, -y, -z'

loop_
_atom_site_label
_atom_site_type_symbol
_atom_site_fract_x
_atom_site_fract_y
_atom_site_fract_z
_atom_site_U_iso_or_equiv
_atom_site_adp_type
_atom_site_occupancy
_atom_site_symmetry_multiplicity
_atom_site_calc_flag
_atom_site_refinement_flags
Co1 Co 0.24107(5) -0.08774(5) 0.30115(3) 0.01982(13) Uani 1 1 d .
Zn1 Zn 0.30948(5) 0.12711(4) 0.10615(3) 0.02833(14) Uani 1 1 d .
O1 O 0.1142(3) 0.1054(2) 0.32351(17) 0.0319(6) Uani 1 1 d .
O2 O 0.2390(3) 0.2424(3) 0.21246(18) 0.0380(7) Uani 1 1 d .
O3 O 0.2507(3) 0.6998(3) 0.29835(19) 0.0397(7) Uani 1 1 d .
O4 O 0.0363(3) 0.8259(3) 0.3703(2) 0.0462(8) Uani 1 1 d .
O5 O 0.2121(3) -0.0368(3) 0.1381(2) 0.0421(7) Uani 1 1 d .
O6 O 0.0476(3) 0.1410(3) 0.0936(2) 0.0476(8) Uani 1 1 d .
O7 O -0.4729(3) 0.0398(3) 0.09825(17) 0.0310(6) Uani 1 1 d .
O8 O -0.5376(3) -0.0994(3) 0.22812(17) 0.0319(6) Uani 1 1 d .
N1 N 0.3403(3) 0.2893(3) 0.0087(2) 0.0252(7) Uani 1 1 d .
N2 N 0.3092(3) 0.8913(3) -0.5753(2) 0.0298(7) Uani 1 1 d .
C1 C 0.1432(4) 0.2215(4) 0.2883(2) 0.0255(8) Uani 1 1 d .
C2 C 0.0585(4) 0.3483(3) 0.3386(2) 0.0252(8) Uani 1 1 d .
C3 C -0.0844(4) 0.3524(4) 0.3994(3) 0.0410(11) Uani 1 1 d .
H3 H -0.1265 0.2738 0.4127 0.049 Uiso 1 1 calc R
C4 C -0.1649(5) 0.4735(4) 0.4406(3) 0.0510(13) Uani 1 1 d .
H4 H -0.2619 0.4763 0.4803 0.061 Uiso 1 1 calc R
C5 C -0.1020(5) 0.5900(4) 0.4230(3) 0.0426(11) Uani 1 1 d .
H5 H -0.1568 0.6711 0.4506 0.051 Uiso 1 1 calc R
C6 C 0.0429(4) 0.5859(4) 0.3643(3) 0.0297(9) Uani 1 1 d .
C7 C 0.1217(4) 0.4653(4) 0.3217(3) 0.0284(8) Uani 1 1 d .
H7 H 0.2181 0.4628 0.2814 0.034 Uiso 1 1 calc R
C8 C 0.1134(4) 0.7110(4) 0.3441(3) 0.0310(9) Uani 1 1 d .
C9 C 0.0827(4) 0.0161(5) 0.1186(3) 0.0343(9) Uani 1 1 d .
C10 C -0.0220(4) -0.0811(4) 0.1321(2) 0.0262(8) Uani 1 1 d .
C11 C -0.1721(4) -0.0280(4) 0.1300(2) 0.0269(8) Uani 1 1 d .
H11 H -0.2027 0.0659 0.1116 0.032 Uiso 1 1 calc R
C12 C -0.2772(4) -0.1132(4) 0.1550(2) 0.0225(8) Uani 1 1 d .
C13 C -0.2294(4) -0.2554(4) 0.1781(3) 0.0311(9) Uani 1 1 d .
H13 H -0.2997 -0.3125 0.1977 0.037 Uiso 1 1 calc R
C14 C -0.0771(4) -0.3109(4) 0.1717(3) 0.0395(10) Uani 1 1 d .
H14 H -0.0435 -0.4067 0.1816 0.047 Uiso 1 1 calc R
C15 C 0.0258(4) -0.2244(4) 0.1506(3) 0.0350(10) Uani 1 1 d .
H15 H 0.1273 -0.2622 0.1488 0.042 Uiso 1 1 calc R
C16 C -0.4423(4) -0.0532(4) 0.1613(2) 0.0240(8) Uani 1 1 d .
C17 C 0.2291(4) 0.4047(4) 0.0097(3) 0.0332(9) Uani 1 1 d .
H17 H 0.1331 0.4027 0.0496 0.040 Uiso 1 1 calc R
C18 C 0.2516(4) 0.5250(4) -0.0457(3) 0.0330(9) Uani 1 1 d .
H18 H 0.1720 0.6026 -0.0425 0.040 Uiso 1 1 calc R
C19 C 0.3937(4) 0.5308(4) -0.1066(2) 0.0268(8) Uani 1 1 d .
C20 C 0.5055(4) 0.4094(4) -0.1093(2) 0.0298(9) Uani 1 1 d .
H20 H 0.6005 0.4066 -0.1513 0.036 Uiso 1 1 calc R
C21 C 0.4772(4) 0.2941(4) -0.0507(2) 0.0268(8) Uani 1 1 d .
H21 H 0.5557 0.2158 -0.0519 0.032 Uiso 1 1 calc R
C22 C 0.4266(5) 0.6603(4) -0.1667(3) 0.0353(10) Uani 1 1 d .
H22A H 0.5346 0.6576 -0.1800 0.042 Uiso 1 1 calc R
H22B H 0.3727 0.7399 -0.1317 0.042 Uiso 1 1 calc R
C23 C 0.3840(5) 0.6836(4) -0.2581(3) 0.0415(10) Uani 1 1 d .
H23A H 0.2743 0.7000 -0.2460 0.050 Uiso 1 1 calc R
H23B H 0.4281 0.6006 -0.2910 0.050 Uiso 1 1 calc R
C24 C 0.4411(5) 0.8083(4) -0.3186(3) 0.0400(10) Uani 1 1 d .
H24A H 0.4008 0.8897 -0.2840 0.048 Uiso 1 1 calc R
H24B H 0.5512 0.7896 -0.3322 0.048 Uiso 1 1 calc R
C25 C 0.3959(4) 0.8400(4) -0.4090(3) 0.0309(9) Uani 1 1 d .
C26 C 0.2754(5) 0.9455(4) -0.4213(3) 0.0356(10) Uani 1 1 d .
H26 H 0.2210 1.0019 -0.3738 0.043 Uiso 1 1 calc R
C27 C 0.2350(4) 0.9681(4) -0.5040(3) 0.0323(9) Uani 1 1 d .
H27 H 0.1527 1.0396 -0.5103 0.039 Uiso 1 1 calc R
C28 C 0.4272(5) 0.7892(4) -0.5639(3) 0.0420(11) Uani 1 1 d .
H28 H 0.4810 0.7350 -0.6127 0.050 Uiso 1 1 calc R
C29 C 0.4723(5) 0.7611(4) -0.4829(3) 0.0444(11) Uani 1 1 d .
H29 H 0.5545 0.6886 -0.4779 0.053 Uiso 1 1 calc R

loop_
_atom_site_aniso_label
_atom_site_aniso_U_11
_atom_site_aniso_U_22
_atom_site_aniso_U_33
_atom_site_aniso_U_23
_atom_site_aniso_U_13
_atom_site_aniso_U_12
Co1 0.0181(2) 0.0124(2) 0.0263(3) -0.00139(19) 0.0001(2) -0.00589(18)
Zn1 0.0272(2) 0.0257(2) 0.0320(3) 0.00210(19) -0.00786(19) -0.00837(19)
O1 0.0375(15) 0.0167(13) 0.0365(15) 0.0014(11) -0.0030(12) -0.0067(11)
O2 0.0454(17) 0.0333(16) 0.0326(16) -0.0068(12) 0.0044(13) -0.0187(13)
O3 0.0396(17) 0.0331(16) 0.0454(17) -0.0120(13) 0.0060(14) -0.0218(13)
O4 0.0395(17) 0.0209(15) 0.078(2) -0.0113(14) -0.0101(15) -0.0078(13)
O5 0.0198(14) 0.0430(17) 0.068(2) -0.0172(15) -0.0095(14) -0.0101(12)
O6 0.0509(19) 0.0395(18) 0.062(2) 0.0109(15) -0.0241(16) -0.0255(15)
O7 0.0240(14) 0.0327(15) 0.0361(15) 0.0061(12) -0.0107(12) -0.0083(11)
O8 0.0195(13) 0.0414(16) 0.0321(15) 0.0048(12) -0.0027(11) -0.0117(12)
N1 0.0248(16) 0.0233(17) 0.0270(17) -0.0008(13) -0.0086(13) -0.0034(13)
N2 0.0314(18) 0.0275(18) 0.0268(18) 0.0001(14) -0.0048(14) -0.0046(14)
C1 0.0249(19) 0.027(2) 0.027(2) 0.0008(16) -0.0103(16) -0.0074(16)
C2 0.0256(19) 0.0158(18) 0.033(2) -0.0001(15) -0.0059(16) -0.0067(15)
C3 0.036(2) 0.025(2) 0.060(3) -0.004(2) -0.001(2) -0.0168(18)
C4 0.035(2) 0.030(2) 0.076(3) -0.017(2) 0.017(2) -0.0133(19)
C5 0.036(2) 0.029(2) 0.057(3) -0.016(2) 0.004(2) -0.0085(19)
C6 0.032(2) 0.022(2) 0.034(2) -0.0028(16) -0.0051(17) -0.0078(16)
C7 0.028(2) 0.024(2) 0.032(2) -0.0019(16) -0.0039(17) -0.0086(16)
C8 0.038(2) 0.023(2) 0.032(2) -0.0016(17) -0.0069(18) -0.0116(18)
C9 0.022(2) 0.048(3) 0.033(2) -0.012(2) -0.0003(17) -0.0129(18)
C10 0.0212(19) 0.033(2) 0.026(2) -0.0090(16) -0.0047(15) -0.0087(16)
C11 0.0233(19) 0.026(2) 0.032(2) -0.0025(16) -0.0075(16) -0.0065(16)
C12 0.0195(18) 0.029(2) 0.0208(19) -0.0010(15) -0.0070(15) -0.0076(15)
C13 0.028(2) 0.031(2) 0.040(2) -0.0010(18) -0.0146(18) -0.0114(17)
C14 0.037(2) 0.030(2) 0.057(3) -0.003(2) -0.023(2) -0.0041(18)
C15 0.021(2) 0.038(2) 0.051(3) -0.011(2) -0.0173(18) -0.0026(17)
C16 0.0232(19) 0.024(2) 0.029(2) -0.0041(16) -0.0098(16) -0.0080(15)
C17 0.021(2) 0.034(2) 0.037(2) 0.0022(18) -0.0018(17) -0.0038(17)
C18 0.030(2) 0.023(2) 0.040(2) -0.0028(17) -0.0099(18) 0.0050(16)
C19 0.035(2) 0.025(2) 0.024(2) -0.0018(16) -0.0103(17) -0.0105(17)
C20 0.028(2) 0.032(2) 0.024(2) -0.0001(16) -0.0012(16) -0.0051(17)
C21 0.0216(19) 0.025(2) 0.031(2) -0.0033(16) -0.0061(16) -0.0006(15)
C22 0.041(2) 0.027(2) 0.037(2) 0.0019(18) -0.0114(19) -0.0084(18)
C23 0.052(3) 0.043(3) 0.037(2) 0.006(2) -0.020(2) -0.020(2)
C24 0.053(3) 0.041(3) 0.029(2) 0.0044(19) -0.013(2) -0.019(2)
C25 0.036(2) 0.029(2) 0.028(2) 0.0025(17) -0.0057(17) -0.0136(18)
C26 0.045(2) 0.030(2) 0.029(2) -0.0038(17) -0.0059(19) -0.0072(19)
C27 0.034(2) 0.028(2) 0.031(2) -0.0013(17) -0.0060(18) -0.0029(17)
C28 0.041(2) 0.042(3) 0.032(2) -0.0078(19) -0.0043(19) 0.006(2)
C29 0.042(3) 0.041(3) 0.039(3) -0.001(2) -0.011(2) 0.008(2)

loop_
_atom_type_symbol
_atom_type_description
_atom_type_scat_dispersion_real
_atom_type_scat_dispersion_imag
_atom_type_scat_source
C C 0.0033 0.0016 'International Tables Vol C Tables 4.2.6.8 and 6.1.1.4'
H H 0.0000 0.0000 'International Tables Vol C Tables 4.2.6.8 and 6.1.1.4'
N N 0.0061 0.0033 'International Tables Vol C Tables 4.2.6.8 and 6.1.1.4'
O O 0.0106 0.0060 'International Tables Vol C Tables 4.2.6.8 and 6.1.1.4'
Co Co 0.3494 0.9721 'International Tables Vol C Tables 4.2.6.8 and 6.1.1.4'
Zn Zn 0.2839 1.4301 'International Tables Vol C Tables 4.2.6.8 and 6.1.1.4'

loop_
_geom_angle_atom_site_label_1
_geom_angle_atom_site_label_2
_geom_angle_atom_site_label_3
_geom_angle
_geom_angle_site_symmetry_1
_geom_angle_site_symmetry_3
O1 Co1 O8 116.18(10) . 1_655
O1 Co1 O3 148.73(11) . 1_545
O8 Co1 O3 93.91(10) 1_655 1_545
O1 Co1 N2 92.70(11) . 1_546
O8 Co1 N2 88.71(11) 1_655 1_546
O3 Co1 N2 96.46(12) 1_545 1_546
O1 Co1 O4 89.24(10) . 1_545
O8 Co1 O4 154.39(10) 1_655 1_545
O3 Co1 O4 60.49(10) 1_545 1_545
N2 Co1 O4 93.39(12) 1_546 1_545
O1 Co1 C8 118.95(12) . 1_545
O8 Co1 C8 124.33(12) 1_655 1_545
O3 Co1 C8 30.42(11) 1_545 1_545
N2 Co1 C8 95.85(12) 1_546 1_545
O4 Co1 C8 30.07(11) 1_545 1_545
O2 Zn1 O5 109.64(11) . .
O2 Zn1 O7 105.85(11) . 1_655
O5 Zn1 O7 102.45(10) . 1_655
O2 Zn1 N1 94.79(11) . .
O5 Zn1 N1 141.53(12) . .
O7 Zn1 N1 98.62(11) 1_655 .
O2 Zn1 C9 104.25(12) . .
O5 Zn1 C9 29.62(12) . .
O7 Zn1 C9 130.57(12) 1_655 .
N1 Zn1 C9 116.88(13) . .
C1 O1 Co1 129.8(2) . .
C1 O2 Zn1 126.8(2) . .
C8 O3 Co1 92.1(2) . 1_565
C8 O4 Co1 87.3(2) . 1_565
C9 O5 Zn1 101.3(3) . .
C16 O7 Zn1 118.4(2) . 1_455
C16 O8 Co1 148.6(2) . 1_455
C21 N1 C17 117.4(3) . .
C21 N1 Zn1 121.5(2) . .
C17 N1 Zn1 120.5(2) . .
C27 N2 C28 117.1(3) . .
C27 N2 Co1 124.0(2) . 1_564
C28 N2 Co1 118.7(3) . 1_564
O1 C1 O2 125.2(3) . .
O1 C1 C2 118.9(3) . .
O2 C1 C2 115.9(3) . .
C3 C2 C7 119.2(3) . .
C3 C2 C1 121.0(3) . .
C7 C2 C1 119.8(3) . .
C2 C3 C4 120.2(4) . .
C2 C3 H3 119.9 . .
C4 C3 H3 119.9 . .
C5 C4 C3 120.4(4) . .
C5 C4 H4 119.8 . .
C3 C4 H4 119.8 . .
C4 C5 C6 119.9(4) . .
C4 C5 H5 120.0 . .
C6 C5 H5 120.0 . .
C5 C6 C7 119.4(4) . .
C5 C6 C8 120.9(3) . .
C7 C6 C8 119.7(3) . .
C2 C7 C6 120.9(3) . .
C2 C7 H7 119.6 . .
C6 C7 H7 119.6 . .
O4 C8 O3 120.2(3) . .
O4 C8 C6 120.5(3) . .
O3 C8 C6 119.3(3) . .
O4 C8 Co1 62.7(2) . 1_565
O3 C8 Co1 57.51(18) . 1_565
C6 C8 Co1 176.3(3) . 1_565
O6 C9 O5 121.1(4) . .
O6 C9 C10 122.5(3) . .
O5 C9 C10 116.4(4) . .
O6 C9 Zn1 72.0(2) . .
O5 C9 Zn1 49.13(19) . .
C10 C9 Zn1 165.5(3) . .
C11 C10 C15 118.8(3) . .
C11 C10 C9 119.6(3) . .
C15 C10 C9 121.5(3) . .
C10 C11 C12 120.8(3) . .
C10 C11 H11 119.6 . .
C12 C11 H11 119.6 . .
C11 C12 C13 119.5(3) . .
C11 C12 C16 120.8(3) . .
C13 C12 C16 119.7(3) . .
C14 C13 C12 119.7(4) . .
C14 C13 H13 120.2 . .
C12 C13 H13 120.2 . .
C13 C14 C15 120.3(4) . .
C13 C14 H14 119.9 . .
C15 C14 H14 119.9 . .
C14 C15 C10 120.4(3) . .
C14 C15 H15 119.8 . .
C10 C15 H15 119.8 . .
O8 C16 O7 125.7(3) . .
O8 C16 C12 117.3(3) . .
O7 C16 C12 117.0(3) . .
N1 C17 C18 122.7(3) . .
N1 C17 H17 118.6 . .
C18 C17 H17 118.6 . .
C17 C18 C19 120.0(3) . .
C17 C18 H18 120.0 . .
C19 C18 H18 120.0 . .
C20 C19 C18 116.6(3) . .
C20 C19 C22 120.9(3) . .
C18 C19 C22 122.4(3) . .
C21 C20 C19 120.6(3) . .
C21 C20 H20 119.7 . .
C19 C20 H20 119.7 . .
N1 C21 C20 122.6(3) . .
N1 C21 H21 118.7 . .
C20 C21 H21 118.7 . .
C19 C22 C23 115.8(3) . .
C19 C22 H22A 108.3 . .
C23 C22 H22A 108.3 . .
C19 C22 H22B 108.3 . .
C23 C22 H22B 108.3 . .
H22A C22 H22B 107.4 . .
C22 C23 C24 111.0(3) . .
C22 C23 H23A 109.4 . .
C24 C23 H23A 109.4 . .
C22 C23 H23B 109.4 . .
C24 C23 H23B 109.4 . .
H23A C23 H23B 108.0 . .
C25 C24 C23 113.3(3) . .
C25 C24 H24A 108.9 . .
C23 C24 H24A 108.9 . .
C25 C24 H24B 108.9 . .
C23 C24 H24B 108.9 . .
H24A C24 H24B 107.7 . .
C26 C25 C29 116.6(4) . .
C26 C25 C24 122.3(4) . .
C29 C25 C24 121.1(4) . .
C25 C26 C27 120.4(4) . .
C25 C26 H26 119.8 . .
C27 C26 H26 119.8 . .
N2 C27 C26 122.8(4) . .
N2 C27 H27 118.6 . .
C26 C27 H27 118.6 . .
N2 C28 C29 122.7(4) . .
N2 C28 H28 118.6 . .
C29 C28 H28 118.6 . .
C28 C29 C25 120.4(4) . .
C28 C29 H29 119.8 . .
C25 C29 H29 119.8 . .

loop_
_geom_bond_atom_site_label_1
_geom_bond_atom_site_label_2
_geom_bond_distance
_geom_bond_site_symmetry_2
Co1 O1 2.017(2) .
Co1 O8 2.035(2) 1_655
Co1 O3 2.099(3) 1_545
Co1 N2 2.115(3) 1_546
Co1 O4 2.212(3) 1_545
Co1 C8 2.487(4) 1_545
Zn1 O2 1.982(3) .
Zn1 O5 1.990(3) .
Zn1 O7 1.993(2) 1_655
Zn1 N1 2.023(3) .
Zn1 C9 2.581(4) .
O1 C1 1.253(4) .
O2 C1 1.259(4) .
O3 C8 1.260(4) .
O3 Co1 2.099(3) 1_565
O4 C8 1.248(4) .
O4 Co1 2.212(3) 1_565
O5 C9 1.301(5) .
O6 C9 1.233(5) .
O7 C16 1.266(4) .
O7 Zn1 1.993(2) 1_455
O8 C16 1.251(4) .
O8 Co1 2.035(2) 1_455
N1 C21 1.345(4) .
N1 C17 1.347(4) .
N2 C27 1.338(5) .
N2 C28 1.340(5) .
N2 Co1 2.115(3) 1_564
C1 C2 1.502(5) .
C2 C3 1.384(5) .
C2 C7 1.389(5) .
C3 C4 1.387(6) .
C3 H3 0.9300 .
C4 C5 1.383(6) .
C4 H4 0.9300 .
C5 C6 1.388(5) .
C5 H5 0.9300 .
C6 C7 1.390(5) .
C6 C8 1.500(5) .
C7 H7 0.9300 .
C8 Co1 2.487(4) 1_565
C9 C10 1.495(5) .
C10 C11 1.388(5) .
C10 C15 1.394(5) .
C11 C12 1.390(5) .
C11 H11 0.9300 .
C12 C13 1.396(5) .
C12 C16 1.500(5) .
C13 C14 1.383(5) .
C13 H13 0.9300 .
C14 C15 1.385(6) .
C14 H14 0.9300 .
C15 H15 0.9300 .
C17 C18 1.374(5) .
C17 H17 0.9300 .
C18 C19 1.393(5) .
C18 H18 0.9300 .
C19 C20 1.389(5) .
C19 C22 1.499(5) .
C20 C21 1.365(5) .
C20 H20 0.9300 .
C21 H21 0.9300 .
C22 C23 1.520(5) .
C22 H22A 0.9700 .
C22 H22B 0.9700 .
C23 C24 1.533(5) .
C23 H23A 0.9700 .
C23 H23B 0.9700 .
C24 C25 1.514(5) .
C24 H24A 0.9700 .
C24 H24B 0.9700 .
C25 C26 1.377(5) .
C25 C29 1.384(5) .
C26 C27 1.383(5) .
C26 H26 0.9300 .
C27 H27 0.9300 .
C28 C29 1.380(6) .
C28 H28 0.9300 .
C29 H29 0.9300 .

loop_
_geom_torsion_atom_site_label_1
_geom_torsion_atom_site_label_2
_geom_torsion_atom_site_label_3
_geom_torsion_atom_site_label_4
_geom_torsion
_geom_torsion_site_symmetry_1
_geom_torsion_site_symmetry_4
O8 Co1 O1 C1 11.7(3) 1_655 .
O3 Co1 O1 C1 -151.3(3) 1_545 .
N2 Co1 O1 C1 101.6(3) 1_546 .
O4 Co1 O1 C1 -165.1(3) 1_545 .
C8 Co1 O1 C1 -160.2(3) 1_545 .
O5 Zn1 O2 C1 -2.5(3) . .
O7 Zn1 O2 C1 -112.4(3) 1_655 .
N1 Zn1 O2 C1 147.2(3) . .
C9 Zn1 O2 C1 27.9(3) . .
O2 Zn1 O5 C9 84.3(3) . .
O7 Zn1 O5 C9 -163.6(2) 1_655 .
N1 Zn1 O5 C9 -42.0(3) . .
O2 Zn1 N1 C21 120.4(3) . .
O5 Zn1 N1 C21 -109.3(3) . .
O7 Zn1 N1 C21 13.5(3) 1_655 .
C9 Zn1 N1 C21 -131.0(3) . .
O2 Zn1 N1 C17 -50.4(3) . .
O5 Zn1 N1 C17 79.9(3) . .
O7 Zn1 N1 C17 -157.3(3) 1_655 .
C9 Zn1 N1 C17 58.2(3) . .
Co1 O1 C1 O2 21.6(5) . .
Co1 O1 C1 C2 -158.7(2) . .
Zn1 O2 C1 O1 26.0(5) . .
Zn1 O2 C1 C2 -153.8(2) . .
O1 C1 C2 C3 -25.5(5) . .
O2 C1 C2 C3 154.2(4) . .
O1 C1 C2 C7 156.7(3) . .
O2 C1 C2 C7 -23.6(5) . .
C7 C2 C3 C4 2.0(6) . .
C1 C2 C3 C4 -175.8(4) . .
C2 C3 C4 C5 -1.5(7) . .
C3 C4 C5 C6 -0.4(7) . .
C4 C5 C6 C7 1.7(6) . .
C4 C5 C6 C8 179.9(4) . .
C3 C2 C7 C6 -0.6(6) . .
C1 C2 C7 C6 177.2(3) . .
C5 C6 C7 C2 -1.2(6) . .
C8 C6 C7 C2 -179.5(3) . .
Co1 O4 C8 O3 0.5(4) 1_565 .
Co1 O4 C8 C6 -177.8(3) 1_565 .
Co1 O3 C8 O4 -0.6(4) 1_565 .
Co1 O3 C8 C6 177.8(3) 1_565 .
C5 C6 C8 O4 -9.0(6) . .
C7 C6 C8 O4 169.2(4) . .
C5 C6 C8 O3 172.7(4) . .
C7 C6 C8 O3 -9.1(6) . .
C5 C6 C8 Co1 -157(4) . 1_565
C7 C6 C8 Co1 22(5) . 1_565
Zn1 O5 C9 O6 -4.2(4) . .
Zn1 O5 C9 C10 178.4(3) . .
O2 Zn1 C9 O6 71.5(2) . .
O5 Zn1 C9 O6 176.3(4) . .
O7 Zn1 C9 O6 -162.5(2) 1_655 .
N1 Zn1 C9 O6 -31.6(3) . .
O2 Zn1 C9 O5 -104.8(2) . .
O7 Zn1 C9 O5 21.3(3) 1_655 .
N1 Zn1 C9 O5 152.2(2) . .
O2 Zn1 C9 C10 -110.6(11) . .
O5 Zn1 C9 C10 -5.8(10) . .
O7 Zn1 C9 C10 15.5(11) 1_655 .
N1 Zn1 C9 C10 146.4(10) . .
O6 C9 C10 C11 -9.7(6) . .
O5 C9 C10 C11 167.7(3) . .
Zn1 C9 C10 C11 172.6(9) . .
O6 C9 C10 C15 172.9(4) . .
O5 C9 C10 C15 -9.6(5) . .
Zn1 C9 C10 C15 -4.7(13) . .
C15 C10 C11 C12 6.5(5) . .
C9 C10 C11 C12 -171.0(3) . .
C10 C11 C12 C13 -3.2(5) . .
C10 C11 C12 C16 174.2(3) . .
C11 C12 C13 C14 -3.0(5) . .
C16 C12 C13 C14 179.6(4) . .
C12 C13 C14 C15 5.9(6) . .
C13 C14 C15 C10 -2.5(6) . .
C11 C10 C15 C14 -3.7(6) . .
C9 C10 C15 C14 173.7(4) . .
Co1 O8 C16 O7 -6.4(7) 1_455 .
Co1 O8 C16 C12 173.8(3) 1_455 .
Zn1 O7 C16 O8 2.3(5) 1_455 .
Zn1 O7 C16 C12 -178.0(2) 1_455 .
C11 C12 C16 O8 -138.6(4) . .
C13 C12 C16 O8 38.7(5) . .
C11 C12 C16 O7 41.6(5) . .
C13 C12 C16 O7 -141.1(3) . .
C21 N1 C17 C18 -1.1(6) . .
Zn1 N1 C17 C18 170.0(3) . .
N1 C17 C18 C19 0.5(6) . .
C17 C18 C19 C20 1.9(6) . .
C17 C18 C19 C22 -178.1(4) . .
C18 C19 C20 C21 -3.6(6) . .
C22 C19 C20 C21 176.4(4) . .
C17 N1 C21 C20 -0.6(5) . .
Zn1 N1 C21 C20 -171.7(3) . .
C19 C20 C21 N1 3.1(6) . .
C20 C19 C22 C23 95.3(5) . .
C18 C19 C22 C23 -84.7(5) . .
C19 C22 C23 C24 -172.8(4) . .
C22 C23 C24 C25 -177.5(3) . .
C23 C24 C25 C26 100.5(5) . .
C23 C24 C25 C29 -77.8(5) . .
C29 C25 C26 C27 0.5(6) . .
C24 C25 C26 C27 -177.9(4) . .
C28 N2 C27 C26 -0.1(6) . .
Co1 N2 C27 C26 175.2(3) 1_564 .
C25 C26 C27 N2 -0.4(6) . .
C27 N2 C28 C29 0.5(6) . .
Co1 N2 C28 C29 -175.0(3) 1_564 .
N2 C28 C29 C25 -0.5(7) . .
C26 C25 C29 C28 0.0(6) . .
C24 C25 C29 C28 178.3(4) . .
